data_7203865
loop_
_publ_author_name
'Kinbara, Kazushi'
'Kobayashi, Yuka'
'Saigo, Kazuhiko'

_publ_section_title
;
 Chiral discrimination of 2-arylalkanoic acids by
 (1S,2R)-1-aminoindan-2-ol through the formation of a consistent
 columnar supramolecular hydrogen-bond network&#x200A;&#x2020;
;
_journal_issue 1
_journal_name_full 'Journal of the Chemical Society, Perkin Transactions 2'
_journal_page_first 111
_journal_paper_doi 10.1039/a905566e
_journal_year 2000
_chemical_compound_source 'Saigol laboratory'
_chemical_formula_moiety 'C19 H25 N1 O5       '
_chemical_formula_weight 347.41
_space_group_IT_number 4
_symmetry_cell_setting monoclinic
_symmetry_space_group_name_Hall 'P 2yb'
_symmetry_space_group_name_H-M 'P 1 21 1'
_atom_type_scat_source 'International Tables (1974)'
_cell_angle_alpha 90.000000(0)
_cell_angle_beta 107.80(2)
_cell_angle_gamma 90.000000(0)
_cell_formula_units_Z 2
_cell_length_a 14.584(4)
_cell_length_b 6.175(3)
_cell_length_c 10.852(3)
_cell_measurement_reflns_used 20
_cell_measurement_temperature 293
_cell_measurement_theta_max 30
_cell_measurement_theta_min 1.5
_cell_volume 930.5(6)
_computing_cell_refinement 'MXC(MAC Science)'
_computing_data_collection 'MXC(MAC Science)'
_computing_data_reduction Crystan
_computing_molecular_graphics Crystan
_computing_publication_material Crystan
_computing_structure_refinement Crystan
_computing_structure_solution Crystan
_diffrn_measurement_device 'Mac Science MXC18'
_diffrn_measurement_method theta/2theta
_diffrn_orient_matrix_type standard
_diffrn_orient_matrix_UB_11 0.01172
_diffrn_orient_matrix_UB_12 -0.03316
_diffrn_orient_matrix_UB_13 0.09375
_diffrn_orient_matrix_UB_21 0.07035
_diffrn_orient_matrix_UB_22 -0.01668
_diffrn_orient_matrix_UB_23 0.01169
_diffrn_orient_matrix_UB_31 0.00997
_diffrn_orient_matrix_UB_32 0.15763
_diffrn_orient_matrix_UB_33 0.02100
_diffrn_radiation_type 'Cu K-alpha'
_diffrn_radiation_wavelength 1.54178
_diffrn_reflns_av_R_equivalents 0.014
_diffrn_reflns_limit_h_max 16
_diffrn_reflns_limit_h_min -16
_diffrn_reflns_limit_k_max 7
_diffrn_reflns_limit_k_min 0
_diffrn_reflns_limit_l_max 12
_diffrn_reflns_limit_l_min 0
_diffrn_reflns_number 1846
_diffrn_reflns_theta_max 51.32
_exptl_absorpt_coefficient_mu 0.735
_exptl_absorpt_correction_type none
_exptl_crystal_colour Colourless
_exptl_crystal_density_diffrn 1.240
_exptl_crystal_density_meas 1.240
_exptl_crystal_description Needle
_exptl_crystal_size_max 1
_exptl_crystal_size_mid 0.25
_exptl_crystal_size_min 0.15
_refine_diff_density_max 0.16
_refine_diff_density_min -0.24
_refine_ls_extinction_method None
_refine_ls_goodness_of_fit_obs 1.146
_refine_ls_hydrogen_treatment noref
_refine_ls_number_parameters 235
_refine_ls_number_reflns 1563
_refine_ls_R_factor_obs 0.045
_refine_ls_shift/esd_max 0.0739
_refine_ls_shift/esd_mean 0.0084
_refine_ls_structure_factor_coef F
_refine_ls_weighting_scheme 'Count statistics'
_refine_ls_wR_factor_obs 0.057
_reflns_number_observed 1563
_reflns_number_total 1647
_reflns_observed_criterion refl_observed_if_I_>_1.50_sigma(I)
_cod_data_source_file a905566e.txt
_cod_data_source_block AI3
_cod_depositor_comments
;
The following automatic conversions were performed:
'_symmetry_cell_setting' value 'Monoclinic' changed to 'monoclinic'
according to '/home/saulius/struct/CIF-dictionaries/cif_core.dic'
dictionary named 'cif_core.dic' version 2.4.1 from 2010-06-29.

Automatic conversion script
Id: cif_fix_enum 1527 2010-12-29 10:47:43Z saulius 

The following automatic conversions were performed:

'_atom_site_thermal_displace_type' tag value 'Uij' was replaced with
'Uani' value 25 times.

Automatic conversion script
Id: cif_fix_values 1646 2011-03-28 12:23:43Z adriana 
;
_cod_original_cell_volume 930.6(6)
_cod_original_sg_symbol_H-M 'P 21          '
_cod_database_code 7203865

loop_
_symmetry_equiv_pos_as_xyz
+X,+Y,+Z
-X,+Y+0.5,-Z

loop_
_atom_site_aniso_label
_atom_site_aniso_U_11
_atom_site_aniso_U_22
_atom_site_aniso_U_33
_atom_site_aniso_U_12
_atom_site_aniso_U_13
_atom_site_aniso_U_23
O1 0.0470(5) 0.0476(6) 0.0486(5) 0.0025(5) 0.0049(4) -.0060(5)
O3 0.0518(6) 0.0484(8) 0.0763(8) -.0098(6) 0.0012(5) 0.0086(6)
O12 0.0593(7) 0.0991(11) 0.1041(10) -.0153(8) 0.0383(7) 0.0036(9)
O17 0.0498(6) 0.0501(7) 0.0349(5) 0.0059(5) 0.0011(4) -.0074(5)
O24 0.108(1) 0.118(1) 0.076(1) 0.004(1) 0.027(1) 0.019(1)
N14 0.0415(5) 0.0371(7) 0.0347(5) -.0024(5) 0.0088(4) 0.0047(5)
C2 0.0337(7) 0.0470(10) 0.0494(8) -.0022(7) 0.0131(6) -.0034(8)
C4 0.0449(8) 0.0607(11) 0.0547(8) -.0093(8) 0.0091(7) -.0149(8)
C5 0.068(1) 0.123(2) 0.053(1) -0.021(1) 0.011(1) -0.012(1)
C6 0.0362(7) 0.0466(9) 0.0547(8) -.0074(7) 0.0027(6) -.0019(7)
C7 0.0452(8) 0.0510(10) 0.0831(11) -.0005(8) 0.0141(8) 0.0159(10)
C8 0.0425(8) 0.0575(11) 0.0999(13) 0.0037(9) 0.0199(8) 0.0052(11)
C9 0.0430(8) 0.0698(12) 0.0607(9) -.0127(9) 0.0125(7) 0.0039(9)
C10 0.0571(9) 0.0576(11) 0.0762(11) -.0098(9) 0.0121(8) 0.0142(9)
C11 0.0486(8) 0.0478(10) 0.0800(11) -.0021(8) 0.0116(8) 0.0046(9)
C13 0.071(1) 0.129(2) 0.113(2) -0.024(2) 0.038(1) 0.027(2)
C15 0.0422(7) 0.0324(8) 0.0395(7) 0.0035(6) 0.0121(5) -.0023(6)
C16 0.0393(7) 0.0459(9) 0.0382(7) 0.0023(7) 0.0100(6) -.0080(6)
C18 0.0579(9) 0.0471(9) 0.0477(8) -.0125(8) 0.0195(7) -.0027(7)
C19 0.0473(7) 0.0486(9) 0.0388(7) 0.0030(7) 0.0193(6) 0.0048(7)
C20 0.068(1) 0.068(1) 0.049(1) 0.010(1) 0.028(1) 0.016(1)
C21 0.065(1) 0.101(2) 0.043(1) 0.015(1) 0.020(1) 0.020(1)
C22 0.0521(9) 0.1081(18) 0.0397(8) 0.0039(11) 0.0043(7) -.0062(10)
C23 0.0505(8) 0.0676(11) 0.0431(8) -.0078(8) 0.0124(7) -.0088(8)
C24 0.0412(7) 0.0470(9) 0.0351(7) 0.0010(7) 0.0126(6) -.0023(6)

loop_
_atom_site_label
_atom_site_fract_x
_atom_site_fract_y
_atom_site_fract_z
_atom_site_U_iso_or_equiv
_atom_site_occupancy
_atom_site_thermal_displace_type
O1 1.30466(7) 0.33000 0.36152(9) 0.0505(6) 1.000 Uani
O3 1.23682(8) 0.62182(27) 0.25282(11) 0.0631(7) 1.000 Uani
O12 0.85101(8) 0.24917(35) 0.38273(14) 0.0888(9) 1.000 Uani
O17 1.55497(7) 0.06307(25) 0.47350(8) 0.0477(5) 1.000 Uani
O24 1.28570(10) 0.07162(37) 0.57305(13) 0.104(1) 1.000 Uani
N14 1.37655(7) -0.08890(27) 0.35592(9) 0.0394(6) 1.000 Uani
C2 1.24192(9) 0.42218(31) 0.26893(13) 0.0448(8) 1.000 Uani
C4 1.16628(10) 0.28141(36) 0.17688(15) 0.0558(9) 1.000 Uani
C5 1.13920(12) 0.36393(47) 0.03782(15) 0.084(1) 1.000 Uani
C6 1.08082(10) 0.26431(32) 0.23006(14) 0.0486(8) 1.000 Uani
C7 1.02054(11) 0.44047(34) 0.22463(17) 0.063(1) 1.000 Uani
C8 0.94506(11) 0.43097(38) 0.27655(19) 0.069(1) 1.000 Uani
C9 0.92888(10) 0.24260(38) 0.33434(15) 0.060(1) 1.000 Uani
C10 0.98791(12) 0.06777(38) 0.34162(18) 0.067(1) 1.000 Uani
C11 1.06331(11) 0.08028(34) 0.28925(18) 0.0619(9) 1.000 Uani
C13 0.82321(15) 0.05550(55) 0.43106(24) 0.107(2) 1.000 Uani
C15 1.44717(9) -0.12096(27) 0.28334(12) 0.0395(7) 1.000 Uani
C16 1.53635(9) 0.02297(29) 0.33967(12) 0.0427(7) 1.000 Uani
C18 1.51416(11) 0.23226(33) 0.26256(14) 0.0524(9) 1.000 Uani
C19 1.44588(9) 0.16122(31) 0.13481(13) 0.0457(8) 1.000 Uani
C20 1.41993(11) 0.26386(38) 0.01417(14) 0.062(1) 1.000 Uani
C21 1.35595(12) 0.16433(44) -0.08907(16) 0.071(1) 1.000 Uani
C22 1.31748(11) -0.03636(45) -0.07734(15) 0.069(1) 1.000 Uani
C23 1.34213(10) -0.14102(35) 0.04059(13) 0.0556(9) 1.000 Uani
C24 1.40757(9) -0.04008(31) 0.14683(12) 0.0423(7) 1.000 Uani
H24A 1.253(4) 0.137(12) 0.491(6) 0.101 1.000 Uiso
H17 1.5904(11) 0.0031(32) 0.5114(15) 0.045 1.000 Uiso
H24B 1.2554(13) -0.0120(46) 0.6242(18) 0.101 1.000 Uiso
H4 1.19218 0.13841 0.17708 0.053 1.000 Uiso
H5A 1.09170 0.27363 -0.02028 0.082 1.000 Uiso
H5B 1.19510 0.37163 0.00882 0.082 1.000 Uiso
H5C 1.11330 0.50693 0.03762 0.082 1.000 Uiso
H7 1.03204 0.57207 0.18463 0.060 1.000 Uiso
H8 0.90316 0.55297 0.27065 0.067 1.000 Uiso
H13A 0.76971 0.05790 0.46506 0.105 1.000 Uiso
H13B 0.87781 0.00160 0.49826 0.105 1.000 Uiso
H13C 0.80751 -0.04470 0.36006 0.105 1.000 Uiso
H10 0.97661 -0.06163 0.38382 0.064 1.000 Uiso
H11 1.10391 -0.04312 0.29195 0.059 1.000 Uiso
H14A 1.32135 -0.18020 0.32152 0.038 1.000 Uiso
H14B 1.35675 0.06000 0.34702 0.038 1.000 Uiso
H14C 1.40565 -0.12090 0.44602 0.038 1.000 Uiso
H15 1.46697 -0.26986 0.29224 0.038 1.000 Uiso
H16 1.59155 -0.04563 0.32597 0.032(3) 1.000 Uiso
H18A 1.57116 0.29796 0.25266 0.072(5) 1.000 Uiso
H18B 1.48336 0.33306 0.30446 0.055(5) 1.000 Uiso
H20 1.44723 0.40236 0.00547 0.052(4) 1.000 Uiso
H21 1.33725 0.23443 -0.17197 0.070(5) 1.000 Uiso
H22 1.27358 -0.10346 -0.15204 0.057(4) 1.000 Uiso
H23 1.31453 -0.27822 0.05129 0.049(4) 1.000 Uiso

loop_
_geom_angle_atom_site_label_1
_geom_angle_atom_site_label_2
_geom_angle_atom_site_label_3
_geom_angle
_geom_angle_site_symmetry_1
_geom_angle_site_symmetry_2
_geom_angle_site_symmetry_3
_geom_angle_publ_flag
C9 O12 C13 118.4(2) . . . yes
O1 C2 O3 123.6(2) . . . yes
O1 C2 C4 117.9(2) . . . yes
O3 C2 C4 118.4(2) . . . yes
C2 C4 C5 112.1(2) . . . yes
C2 C4 C6 107.7(2) . . . yes
C5 C4 C6 113.7(2) . . . yes
C4 C6 C7 120.6(2) . . . yes
C4 C6 C11 121.7(2) . . . yes
C7 C6 C11 117.7(2) . . . yes
C6 C7 C8 121.5(2) . . . yes
C7 C8 C9 119.4(2) . . . yes
O12 C9 C8 114.9(2) . . . yes
O12 C9 C10 125.0(2) . . . yes
C8 C9 C10 120.1(2) . . . yes
C9 C10 C11 119.8(2) . . . yes
C6 C11 C10 121.6(2) . . . yes
N14 C15 C16 110.5(2) . . . yes
N14 C15 C24 111.0(2) . . . yes
C16 C15 C24 102.9(2) . . . yes
O17 C16 C15 112.5(2) . . . yes
O17 C16 C18 111.0(2) . . . yes
C15 C16 C18 105.1(2) . . . yes
C16 C18 C19 103.2(2) . . . yes
C18 C19 C20 130.1(2) . . . yes
C18 C19 C24 110.3(2) . . . yes
C20 C19 C24 119.6(2) . . . yes
C19 C20 C21 119.1(2) . . . yes
C20 C21 C22 121.5(2) . . . yes
C21 C22 C23 120.5(2) . . . yes
C22 C23 C24 118.3(2) . . . yes
C15 C24 C19 110.3(2) . . . yes
C15 C24 C23 128.7(2) . . . yes
C19 C24 C23 121.0(2) . . . yes
C16 O17 H17 114.0(15) . . . yes
H24A O24 H24B 124.7(39) . . . yes
C15 N14 H14A 110.5(2) . . . yes
C15 N14 H14B 108.0(2) . . . yes
C15 N14 H14C 110.5(1) . . . yes
H14A N14 H14B 109.4(2) . . . yes
H14A N14 H14C 109.4(2) . . . yes
H14B N14 H14C 109.0(2) . . . yes
C2 C4 H4 108.6(2) . . . yes
C5 C4 H4 107.0(2) . . . yes
C6 C4 H4 107.5(2) . . . yes
C4 C5 H5A 111.9(3) . . . yes
C4 C5 H5B 110.6(2) . . . yes
C4 C5 H5C 107.0(2) . . . yes
H5A C5 H5B 109.1(2) . . . yes
H5A C5 H5C 109.2(2) . . . yes
H5B C5 H5C 109.1(3) . . . yes
C6 C7 H7 119.1(2) . . . yes
C8 C7 H7 119.4(2) . . . yes
C7 C8 H8 120.6(3) . . . yes
C9 C8 H8 120.0(2) . . . yes
C9 C10 H10 119.2(2) . . . yes
C11 C10 H10 121.0(3) . . . yes
C6 C11 H11 118.2(2) . . . yes
C10 C11 H11 120.2(2) . . . yes
O12 C13 H13A 119.2(3) . . . yes
O12 C13 H13B 108.0(3) . . . yes
O12 C13 H13C 105.8(3) . . . yes
H13A C13 H13B 107.2(3) . . . yes
H13A C13 H13C 107.2(3) . . . yes
H13B C13 H13C 109.0(4) . . . yes
N14 C15 H15 108.0(2) . . . yes
C16 C15 H15 108.8(2) . . . yes
C24 C15 H15 115.5(2) . . . yes
O17 C16 H16 109.2(2) . . . yes
C15 C16 H16 109.3(2) . . . yes
C18 C16 H16 109.7(2) . . . yes
C16 C18 H18A 112.0(2) . . . yes
C16 C18 H18B 110.0(2) . . . yes
C19 C18 H18A 111.8(2) . . . yes
C19 C18 H18B 110.6(2) . . . yes
H18A C18 H18B 109.0(2) . . . yes
C19 C20 H20 119.6(2) . . . yes
C21 C20 H20 121.3(2) . . . yes
C20 C21 H21 119.6(3) . . . yes
C22 C21 H21 118.9(2) . . . yes
C21 C22 H22 119.6(2) . . . yes
C23 C22 H22 119.9(3) . . . yes
C22 C23 H23 121.7(2) . . . yes
C24 C23 H23 120.0(2) . . . yes

loop_
_geom_bond_atom_site_label_1
_geom_bond_atom_site_label_2
_geom_bond_distance
_geom_bond_site_symmetry_1
_geom_bond_site_symmetry_2
_geom_bond_publ_flag
O1 C2 1.268(2) . . yes
O3 C2 1.244(3) . . yes
O12 C9 1.390(2) . . yes
O12 C13 1.414(4) . . yes
O17 C16 1.415(2) . . yes
N14 C15 1.489(2) . . yes
C2 C4 1.516(3) . . yes
C4 C5 1.526(3) . . yes
C4 C6 1.529(3) . . yes
C6 C7 1.389(3) . . yes
C6 C11 1.367(3) . . yes
C7 C8 1.383(3) . . yes
C8 C9 1.376(4) . . yes
C9 C10 1.368(3) . . yes
C10 C11 1.386(3) . . yes
C15 C16 1.539(3) . . yes
C15 C24 1.502(2) . . yes
C16 C18 1.520(3) . . yes
C18 C19 1.504(3) . . yes
C19 C20 1.399(3) . . yes
C19 C24 1.385(3) . . yes
C20 C21 1.365(3) . . yes
C21 C22 1.382(4) . . yes
C22 C23 1.380(3) . . yes
C23 C24 1.399(3) . . yes
O17 H17 0.666(17) . . yes
O24 H24A 0.96(7) . . yes
O24 H24B 0.96(3) . . yes
N14 H14A 0.960(2) . . yes
N14 H14B 0.960(2) . . yes
N14 H14C 0.960(1) . . yes
C4 H4 0.960(3) . . yes
C5 H5A 0.960(3) . . yes
C5 H5B 0.961(2) . . yes
C5 H5C 0.960(3) . . yes
C7 H7 0.960(2) . . yes
C8 H8 0.960(3) . . yes
C10 H10 0.960(3) . . yes
C11 H11 0.960(2) . . yes
C13 H13A 0.960(3) . . yes
C13 H13B 0.960(3) . . yes
C13 H13C 0.960(3) . . yes
C15 H15 0.960(2) . . yes
C16 H16 0.961(2) . . yes
C18 H18A 0.960(2) . . yes
C18 H18B 0.960(2) . . yes
C20 H20 0.960(3) . . yes
C21 H21 0.960(2) . . yes
C22 H22 0.960(2) . . yes
C23 H23 0.960(3) . . yes

loop_
_cod_related_entry_id
_cod_related_entry_database
_cod_related_entry_code
1 ChemSpider 30653685
